data_7110970
loop_
_publ_author_name
'Kondo, Hideo'
'Yamaguchi, Yoshitaka'
'Nagashima, Hideo'

_publ_contact_author
; 
Dr Sarah Thomas
Chemical Communications.
Royal Sociaty of Chemistry
Thomas Graham House
Science Park. Milton Road
Cambridge. UK CB4 0Wf
;
_publ_section_title
;
 The first organoruthenium(iv) complexes containing nitrogen donor ligands
 by oxidative addition of allylic substrates to coordinatively unsaturated
 Ru(ii) complexes
;
_journal_issue 12
_journal_name_full 'Chemical Communications'
_journal_page_first 1075
_journal_paper_doi 10.1039/b002927k
_journal_year 2000
_chemical_formula_sum 'C28 H43 F6 N2 P Ru'
_chemical_formula_weight 653.68
_chemical_name_systematic
; 
 ? 
;
_space_group_IT_number 61
_symmetry_cell_setting orthorhombic
_symmetry_space_group_name_Hall '-P 2ac 2ab'
_symmetry_space_group_name_H-M 'P b c a'
_atom_sites_solution_hydrogens geom
_atom_sites_solution_primary direct
_atom_sites_solution_secondary difmap
_audit_creation_method SHELXL-97
_cell_angle_alpha 90.00
_cell_angle_beta 90.00
_cell_angle_gamma 90.00
_cell_formula_units_Z 8
_cell_length_a 31.771(6)
_cell_length_b 14.038(4)
_cell_length_c 13.366(5)
_cell_measurement_reflns_used 25
_cell_measurement_temperature 293(2)
_cell_measurement_theta_max 30.98
_cell_measurement_theta_min 29.63
_cell_volume 5961(3)
_computing_cell_refinement 'MSC/AFC Diffractometer Control '
_computing_data_collection 'MSC/AFC Diffractometer Control '
_computing_data_reduction teXsan
_computing_structure_refinement 'SHELXL-97 (Sheldrick, 1997)'
_computing_structure_solution SIR-92
_diffrn_ambient_temperature 293(2)
_diffrn_measured_fraction_theta_full 0.000
_diffrn_measured_fraction_theta_max 0.999
_diffrn_measurement_device_type AFC7R
_diffrn_measurement_method scanning
_diffrn_radiation_monochromator graphite
_diffrn_radiation_source 'fine-focus sealed tube'
_diffrn_radiation_type MoK\a
_diffrn_radiation_wavelength 0.71070
_diffrn_reflns_av_R_equivalents 0.0409
_diffrn_reflns_av_sigmaI/netI 0.0453
_diffrn_reflns_limit_h_max 41
_diffrn_reflns_limit_h_min 0
_diffrn_reflns_limit_k_max 18
_diffrn_reflns_limit_k_min 0
_diffrn_reflns_limit_l_max 0
_diffrn_reflns_limit_l_min -17
_diffrn_reflns_number 6849
_diffrn_reflns_theta_full 0.50
_diffrn_reflns_theta_max 27.50
_diffrn_reflns_theta_min 2.56
_diffrn_standards_decay_% 0
_diffrn_standards_interval_count 150
_diffrn_standards_number 3
_exptl_absorpt_coefficient_mu 0.637
_exptl_absorpt_correction_T_max 1.0000
_exptl_absorpt_correction_T_min 0.9811
_exptl_crystal_colour orange
_exptl_crystal_density_diffrn 1.457
_exptl_crystal_density_method 'not measured'
_exptl_crystal_description prismatic
_exptl_crystal_F_000 2704
_exptl_crystal_size_max 0.340
_exptl_crystal_size_mid 0.250
_exptl_crystal_size_min 0.180
_refine_diff_density_max 0.833
_refine_diff_density_min -0.675
_refine_diff_density_rms 0.123
_refine_ls_extinction_method none
_refine_ls_goodness_of_fit_ref 1.037
_refine_ls_hydrogen_treatment mixed
_refine_ls_matrix_type full
_refine_ls_number_parameters 343
_refine_ls_number_reflns 6848
_refine_ls_number_restraints 0
_refine_ls_restrained_S_all 1.037
_refine_ls_R_factor_all 0.0917
_refine_ls_R_factor_gt 0.0492
_refine_ls_shift/su_max 0.006
_refine_ls_shift/su_mean 0.000
_refine_ls_structure_factor_coef Fsqd
_refine_ls_weighting_details 'calc w=1/[\s^2^(Fo^2^)+(0.0845P)^2^+4.4553P] where P=(Fo^2^+2Fc^2^)/3'
_refine_ls_weighting_scheme calc
_refine_ls_wR_factor_gt 0.1418
_refine_ls_wR_factor_ref 0.1620
_reflns_number_gt 4403
_reflns_number_total 6848
_reflns_threshold_expression >2sigma(I)
_cod_data_source_file b002927ksup1.cif
_cod_data_source_block 3a
_cod_depositor_comments
;
The following automatic conversions were performed:
'_atom_site_symetry_multiplicity' tag replaced with
'_atom_site_symmetry_multiplicity'.

Automatic conversion script
Id: cif_correct_tags 1440 2010-10-19 06:21:57Z saulius 
;
_cod_original_sg_symbol_H-M Pbca
_cod_database_code 7110970

loop_
_symmetry_equiv_pos_as_xyz
'x, y, z'
'-x+1/2, -y, z+1/2'
'x+1/2, -y+1/2, -z'
'-x, y+1/2, -z+1/2'
'-x, -y, -z'
'x-1/2, y, -z-1/2'
'-x-1/2, y-1/2, z'
'x, -y-1/2, z-1/2'

loop_
_atom_site_label
_atom_site_type_symbol
_atom_site_fract_x
_atom_site_fract_y
_atom_site_fract_z
_atom_site_U_iso_or_equiv
_atom_site_adp_type
_atom_site_occupancy
_atom_site_symmetry_multiplicity
_atom_site_calc_flag
Ru1 Ru 0.864397(9) 0.52786(2) 0.57600(2) 0.03803(12) Uani 1 1 d
P1 P 0.82912(5) 0.48833(12) 1.10931(13) 0.0707(4) Uani 1 1 d
N1 N 0.90895(10) 0.4249(2) 0.6253(3) 0.0419(7) Uani 1 1 d
N2 N 0.90633(10) 0.5669(2) 0.6928(2) 0.0362(7) Uani 1 1 d
C1 C 0.79957(14) 0.5501(4) 0.5161(4) 0.0589(12) Uani 1 1 d
C2 C 0.80474(14) 0.4493(4) 0.5349(4) 0.0583(12) Uani 1 1 d
C3 C 0.81013(13) 0.4391(4) 0.6405(4) 0.0571(12) Uani 1 1 d
C4 C 0.80923(14) 0.5306(4) 0.6852(4) 0.0597(13) Uani 1 1 d
C5 C 0.80236(14) 0.5985(4) 0.6082(4) 0.0588(12) Uani 1 1 d
C6 C 0.7853(2) 0.5921(5) 0.4190(5) 0.091(2) Uani 1 1 d
H6A H 0.7863 0.5442 0.3678 0.137 Uiso 1 1 calc
H6B H 0.8035 0.6440 0.4011 0.137 Uiso 1 1 calc
H6C H 0.7570 0.6150 0.4259 0.137 Uiso 1 1 calc
C7 C 0.79618(19) 0.3728(5) 0.4610(5) 0.0868(19) Uani 1 1 d
H7A H 0.7947 0.3999 0.3951 0.130 Uiso 1 1 calc
H7B H 0.7699 0.3425 0.4768 0.130 Uiso 1 1 calc
H7C H 0.8184 0.3266 0.4632 0.130 Uiso 1 1 calc
C8 C 0.81210(18) 0.3479(4) 0.6980(5) 0.0814(17) Uani 1 1 d
H8A H 0.8128 0.2952 0.6523 0.122 Uiso 1 1 calc
H8B H 0.7877 0.3427 0.7402 0.122 Uiso 1 1 calc
H8C H 0.8370 0.3473 0.7386 0.122 Uiso 1 1 calc
C9 C 0.8099(2) 0.5469(5) 0.7955(4) 0.087(2) Uani 1 1 d
H9A H 0.8096 0.6141 0.8088 0.131 Uiso 1 1 calc
H9B H 0.8350 0.5194 0.8234 0.131 Uiso 1 1 calc
H9C H 0.7856 0.5178 0.8254 0.131 Uiso 1 1 calc
C10 C 0.79036(18) 0.7008(5) 0.6223(6) 0.088(2) Uani 1 1 d
H10A H 0.7948 0.7186 0.6909 0.132 Uiso 1 1 calc
H10B H 0.7612 0.7092 0.6054 0.132 Uiso 1 1 calc
H10C H 0.8074 0.7401 0.5797 0.132 Uiso 1 1 calc
C11 C 0.88363(17) 0.6575(4) 0.4965(4) 0.0626(13) Uani 1 1 d
H11A H 0.8550 0.6570 0.4826 0.075 Uiso 1 1 calc
H11B H 0.8956 0.7095 0.5288 0.075 Uiso 1 1 calc
C12 C 0.90846(15) 0.5806(4) 0.4692(4) 0.0624(13) Uani 1 1 d
H12 H 0.9372 0.5786 0.4819 0.075 Uiso 1 1 calc
C13 C 0.8875(2) 0.5074(5) 0.4218(4) 0.0693(15) Uani 1 1 d
H13A H 0.8587 0.5120 0.4104 0.083 Uiso 1 1 calc
H13B H 0.9021 0.4535 0.4013 0.083 Uiso 1 1 calc
C14 C 0.92664(12) 0.4838(3) 0.6926(3) 0.0372(8) Uani 1 1 d
C15 C 0.92570(15) 0.3298(3) 0.5947(4) 0.0556(12) Uani 1 1 d
C16 C 0.89365(19) 0.2817(4) 0.5265(5) 0.0733(16) Uani 1 1 d
H16A H 0.8676 0.2739 0.5617 0.110 Uiso 1 1 calc
H16B H 0.9041 0.2204 0.5064 0.110 Uiso 1 1 calc
H16C H 0.8891 0.3205 0.4683 0.110 Uiso 1 1 calc
C17 C 0.93175(19) 0.2635(3) 0.6846(5) 0.0760(17) Uani 1 1 d
H17A H 0.9516 0.2913 0.7302 0.114 Uiso 1 1 calc
H17B H 0.9422 0.2030 0.6619 0.114 Uiso 1 1 calc
H17C H 0.9053 0.2546 0.7179 0.114 Uiso 1 1 calc
C18 C 0.96746(19) 0.3423(4) 0.5379(5) 0.0859(19) Uani 1 1 d
H18A H 0.9876 0.3734 0.5804 0.129 Uiso 1 1 calc
H18B H 0.9628 0.3804 0.4793 0.129 Uiso 1 1 calc
H18C H 0.9781 0.2810 0.5185 0.129 Uiso 1 1 calc
C19 C 0.92062(13) 0.6553(3) 0.7444(3) 0.0463(10) Uani 1 1 d
C20 C 0.93119(19) 0.6397(4) 0.8550(4) 0.0683(15) Uani 1 1 d
H20A H 0.9534 0.5937 0.8606 0.102 Uiso 1 1 calc
H20B H 0.9067 0.6167 0.8894 0.102 Uiso 1 1 calc
H20C H 0.9401 0.6988 0.8842 0.102 Uiso 1 1 calc
C21 C 0.88504(16) 0.7284(3) 0.7408(4) 0.0613(13) Uani 1 1 d
H21A H 0.8771 0.7396 0.6725 0.092 Uiso 1 1 calc
H21B H 0.8944 0.7870 0.7705 0.092 Uiso 1 1 calc
H21C H 0.8612 0.7046 0.7773 0.092 Uiso 1 1 calc
C22 C 0.95898(17) 0.6978(3) 0.6911(5) 0.0692(15) Uani 1 1 d
H22A H 0.9524 0.7080 0.6219 0.104 Uiso 1 1 calc
H22B H 0.9823 0.6546 0.6964 0.104 Uiso 1 1 calc
H22C H 0.9663 0.7574 0.7218 0.104 Uiso 1 1 calc
C23 C 0.96341(12) 0.4611(3) 0.7584(3) 0.0394(8) Uani 1 1 d
C24 C 0.95673(15) 0.4237(3) 0.8538(3) 0.0510(10) Uani 1 1 d
H24 H 0.9297 0.4077 0.8746 0.061 Uiso 1 1 calc
C25 C 0.99077(19) 0.4106(3) 0.9170(3) 0.0592(13) Uani 1 1 d
H25 H 0.9864 0.3850 0.9804 0.071 Uiso 1 1 calc
C26 C 1.03040(18) 0.4346(4) 0.8883(4) 0.0643(14) Uani 1 1 d
H26 H 1.0526 0.4277 0.9329 0.077 Uiso 1 1 calc
C27 C 1.03786(15) 0.4694(3) 0.7928(4) 0.0600(12) Uani 1 1 d
H27 H 1.0651 0.4837 0.7722 0.072 Uiso 1 1 calc
C28 C 1.00423(13) 0.4825(3) 0.7286(3) 0.0456(9) Uani 1 1 d
H28 H 1.0090 0.5059 0.6645 0.055 Uiso 1 1 calc
F1 F 0.8462(2) 0.5649(4) 1.1803(5) 0.171(2) Uani 1 1 d
F2 F 0.8651(3) 0.4933(10) 1.0429(8) 0.307(8) Uani 1 1 d
F3 F 0.8041(3) 0.5520(5) 1.0426(6) 0.220(4) Uani 1 1 d
F4 F 0.8539(3) 0.4196(5) 1.1773(5) 0.207(3) Uani 1 1 d
F5 F 0.8123(2) 0.4047(5) 1.0493(6) 0.201(3) Uani 1 1 d
F6 F 0.7907(2) 0.4848(8) 1.1770(6) 0.284(6) Uani 1 1 d

loop_
_atom_site_aniso_label
_atom_site_aniso_U_11
_atom_site_aniso_U_22
_atom_site_aniso_U_33
_atom_site_aniso_U_23
_atom_site_aniso_U_13
_atom_site_aniso_U_12
Ru1 0.03269(18) 0.0456(2) 0.03577(18) 0.00028(14) 0.00172(12) -0.00366(13)
P1 0.0573(8) 0.0837(10) 0.0711(9) -0.0101(8) -0.0130(7) 0.0010(7)
N1 0.0408(17) 0.0389(17) 0.0460(19) -0.0095(15) -0.0021(15) 0.0030(14)
N2 0.0363(16) 0.0346(15) 0.0377(16) -0.0030(13) -0.0005(13) 0.0002(13)
C1 0.039(2) 0.072(3) 0.066(3) 0.002(3) -0.008(2) 0.002(2)
C2 0.038(2) 0.073(3) 0.064(3) -0.010(3) -0.007(2) -0.008(2)
C3 0.033(2) 0.068(3) 0.070(3) 0.008(3) 0.008(2) -0.013(2)
C4 0.034(2) 0.087(4) 0.058(3) -0.007(3) 0.014(2) -0.008(2)
C5 0.036(2) 0.067(3) 0.074(3) 0.000(3) 0.001(2) 0.005(2)
C6 0.071(4) 0.106(5) 0.096(5) 0.016(4) -0.040(3) -0.003(4)
C7 0.063(3) 0.096(4) 0.102(5) -0.032(4) -0.024(3) -0.013(3)
C8 0.065(3) 0.087(4) 0.092(4) 0.021(3) 0.011(3) -0.026(3)
C9 0.078(4) 0.127(5) 0.057(3) -0.008(3) 0.028(3) -0.025(4)
C10 0.058(3) 0.081(4) 0.126(6) -0.018(4) -0.009(3) 0.029(3)
C11 0.064(3) 0.069(3) 0.055(3) 0.018(3) 0.000(2) -0.015(3)
C12 0.051(3) 0.093(4) 0.043(2) 0.014(3) 0.012(2) -0.015(3)
C13 0.068(3) 0.098(4) 0.042(3) -0.008(3) 0.016(2) 0.001(3)
C14 0.0337(18) 0.040(2) 0.038(2) 0.0012(16) 0.0062(15) -0.0006(15)
C15 0.049(2) 0.043(2) 0.075(3) -0.016(2) 0.000(2) 0.0007(19)
C16 0.079(4) 0.051(3) 0.090(4) -0.025(3) -0.014(3) 0.000(3)
C17 0.084(4) 0.042(3) 0.102(5) -0.008(3) -0.022(3) 0.006(2)
C18 0.065(3) 0.081(4) 0.112(5) -0.042(4) 0.027(3) 0.002(3)
C19 0.050(2) 0.0366(19) 0.052(2) -0.0065(18) -0.0075(19) 0.0036(17)
C20 0.095(4) 0.055(3) 0.055(3) -0.020(2) -0.019(3) 0.019(3)
C21 0.070(3) 0.049(3) 0.066(3) -0.013(2) -0.012(3) 0.010(2)
C22 0.062(3) 0.044(2) 0.101(4) 0.004(3) -0.011(3) -0.012(2)
C23 0.041(2) 0.0339(18) 0.044(2) -0.0006(16) -0.0012(17) 0.0011(15)
C24 0.064(3) 0.040(2) 0.049(2) 0.0041(19) 0.002(2) -0.002(2)
C25 0.094(4) 0.038(2) 0.046(2) 0.0027(19) -0.013(3) 0.011(2)
C26 0.069(3) 0.058(3) 0.065(3) -0.008(3) -0.028(3) 0.016(3)
C27 0.046(2) 0.062(3) 0.072(3) -0.011(3) -0.009(2) 0.007(2)
C28 0.040(2) 0.050(2) 0.048(2) -0.0020(19) 0.0020(18) -0.0012(18)
F1 0.219(6) 0.118(4) 0.176(6) -0.050(4) -0.069(5) -0.029(4)
F2 0.159(8) 0.60(2) 0.159(7) 0.008(9) 0.069(6) -0.132(9)
F3 0.321(11) 0.178(6) 0.162(6) 0.019(5) -0.081(7) 0.119(7)
F4 0.289(9) 0.155(5) 0.176(6) 0.025(5) -0.094(6) 0.069(6)
F5 0.198(7) 0.158(5) 0.246(7) -0.093(5) -0.074(6) -0.003(5)
F6 0.109(5) 0.593(18) 0.150(6) -0.096(8) 0.033(4) -0.069(7)

loop_
_atom_type_symbol
_atom_type_description
_atom_type_scat_dispersion_real
_atom_type_scat_dispersion_imag
_atom_type_scat_source
C C 0.0033 0.0016 'International Tables Vol C Tables 4.2.6.8 and 6.1.1.4'
H H 0.0000 0.0000 'International Tables Vol C Tables 4.2.6.8 and 6.1.1.4'
N N 0.0061 0.0033 'International Tables Vol C Tables 4.2.6.8 and 6.1.1.4'
F F 0.0171 0.0103 'International Tables Vol C Tables 4.2.6.8 and 6.1.1.4'
P P 0.1023 0.0942 'International Tables Vol C Tables 4.2.6.8 and 6.1.1.4'
Ru Ru -1.2594 0.8363 'International Tables Vol C Tables 4.2.6.8 and 6.1.1.4'

loop_
_geom_angle_atom_site_label_1
_geom_angle_atom_site_label_2
_geom_angle_atom_site_label_3
_geom_angle
N2 Ru1 N1 61.98(12)
N2 Ru1 C12 89.47(17)
N1 Ru1 C12 90.38(18)
N2 Ru1 C11 88.13(16)
N1 Ru1 C11 121.88(17)
C12 Ru1 C11 37.3(2)
N2 Ru1 C13 120.79(18)
N1 Ru1 C13 88.9(2)
C12 Ru1 C13 37.0(2)
C11 Ru1 C13 64.1(2)
N2 Ru1 C1 143.73(16)
N1 Ru1 C1 145.11(17)
C12 Ru1 C1 108.5(2)
C11 Ru1 C1 88.1(2)
C13 Ru1 C1 89.4(2)
N2 Ru1 C5 107.19(16)
N1 Ru1 C5 145.46(17)
C12 Ru1 C5 123.4(2)
C11 Ru1 C5 88.3(2)
C13 Ru1 C5 121.8(2)
C1 Ru1 C5 36.64(19)
N2 Ru1 C2 146.12(17)
N1 Ru1 C2 107.56(17)
C12 Ru1 C2 123.9(2)
C11 Ru1 C2 121.4(2)
C13 Ru1 C2 89.3(2)
C1 Ru1 C2 37.57(18)
C5 Ru1 C2 61.74(19)
N2 Ru1 C4 90.39(16)
N1 Ru1 C4 108.93(17)
C12 Ru1 C4 158.0(2)
C11 Ru1 C4 120.6(2)
C13 Ru1 C4 148.8(2)
C1 Ru1 C4 61.20(19)
C5 Ru1 C4 36.53(19)
C2 Ru1 C4 61.30(19)
N2 Ru1 C3 109.56(16)
N1 Ru1 C3 90.83(16)
C12 Ru1 C3 159.0(2)
C11 Ru1 C3 147.29(19)
C13 Ru1 C3 122.0(2)
C1 Ru1 C3 61.17(19)
C5 Ru1 C3 60.60(19)
C2 Ru1 C3 36.56(19)
C4 Ru1 C3 36.09(18)
N2 Ru1 C14 30.82(12)
N1 Ru1 C14 31.18(12)
C12 Ru1 C14 89.12(17)
C11 Ru1 C14 106.05(16)
C13 Ru1 C14 106.10(19)
C1 Ru1 C14 162.35(16)
C5 Ru1 C14 131.21(16)
C2 Ru1 C14 132.01(17)
C4 Ru1 C14 101.84(16)
C3 Ru1 C14 102.56(15)
F2 P1 F3 91.4(6)
F2 P1 F6 178.4(7)
F3 P1 F6 87.0(6)
F2 P1 F5 89.5(6)
F3 P1 F5 87.7(5)
F6 P1 F5 90.3(5)
F2 P1 F1 93.9(5)
F3 P1 F1 97.9(4)
F6 P1 F1 86.4(4)
F5 P1 F1 173.4(4)
F2 P1 F4 89.4(6)
F3 P1 F4 177.9(5)
F6 P1 F4 92.2(5)
F5 P1 F4 90.4(4)
F1 P1 F4 83.9(4)
C14 N1 C15 125.7(3)
C14 N1 Ru1 93.9(2)
C15 N1 Ru1 139.4(3)
C14 N2 C19 125.6(3)
C14 N2 Ru1 94.4(2)
C19 N2 Ru1 138.2(2)
C5 C1 C2 108.2(5)
C5 C1 C6 126.0(5)
C2 C1 C6 124.8(5)
C5 C1 Ru1 72.3(3)
C2 C1 Ru1 72.3(3)
C6 C1 Ru1 130.3(4)
C3 C2 C1 106.5(4)
C3 C2 C7 127.4(5)
C1 C2 C7 124.8(5)
C3 C2 Ru1 73.0(2)
C1 C2 Ru1 70.1(3)
C7 C2 Ru1 131.9(4)
C4 C3 C2 108.8(5)
C4 C3 C8 124.1(5)
C2 C3 C8 126.8(5)
C4 C3 Ru1 71.4(3)
C2 C3 Ru1 70.4(3)
C8 C3 Ru1 128.8(3)
C3 C4 C5 107.8(5)
C3 C4 C9 123.7(6)
C5 C4 C9 128.0(6)
C3 C4 Ru1 72.5(3)
C5 C4 Ru1 70.4(3)
C9 C4 Ru1 128.6(4)
C1 C5 C4 108.7(5)
C1 C5 C10 123.8(5)
C4 C5 C10 126.2(5)
C1 C5 Ru1 71.1(3)
C4 C5 Ru1 73.0(3)
C10 C5 Ru1 132.1(4)
C12 C11 Ru1 68.9(3)
C13 C12 C11 115.2(5)
C13 C12 Ru1 74.4(3)
C11 C12 Ru1 73.8(3)
C12 C13 Ru1 68.6(3)
N2 C14 N1 109.7(3)
N2 C14 C23 124.3(3)
N1 C14 C23 126.0(3)
N2 C14 Ru1 54.78(19)
N1 C14 Ru1 55.0(2)
C23 C14 Ru1 178.1(3)
N1 C15 C16 108.8(4)
N1 C15 C17 111.9(4)
C16 C15 C17 106.5(4)
N1 C15 C18 109.9(4)
C16 C15 C18 109.3(5)
C17 C15 C18 110.4(5)
N2 C19 C21 108.6(3)
N2 C19 C20 113.2(4)
C21 C19 C20 106.7(4)
N2 C19 C22 110.6(4)
C21 C19 C22 108.2(4)
C20 C19 C22 109.2(4)
C28 C23 C24 119.0(4)
C28 C23 C14 120.9(4)
C24 C23 C14 119.9(4)
C25 C24 C23 119.3(4)
C26 C25 C24 121.2(4)
C25 C26 C27 120.4(4)
C28 C27 C26 119.1(5)
C27 C28 C23 121.0(4)

loop_
_geom_bond_atom_site_label_1
_geom_bond_atom_site_label_2
_geom_bond_distance
Ru1 N2 2.125(3)
Ru1 N1 2.128(3)
Ru1 C12 2.132(4)
Ru1 C11 2.193(5)
Ru1 C13 2.206(5)
Ru1 C1 2.232(5)
Ru1 C5 2.248(5)
Ru1 C2 2.261(4)
Ru1 C4 2.281(4)
Ru1 C3 2.295(4)
Ru1 C14 2.593(4)
P1 F2 1.448(7)
P1 F3 1.492(6)
P1 F6 1.519(7)
P1 F5 1.519(6)
P1 F1 1.533(5)
P1 F4 1.541(6)
N1 C14 1.345(5)
N1 C15 1.494(5)
N2 C14 1.333(5)
N2 C19 1.490(5)
C1 C5 1.408(7)
C1 C2 1.447(7)
C1 C6 1.495(8)
C2 C3 1.429(8)
C2 C7 1.484(8)
C3 C4 1.418(7)
C3 C8 1.494(8)
C4 C5 1.420(7)
C4 C9 1.492(8)
C5 C10 1.498(8)
C11 C12 1.385(8)
C12 C13 1.379(8)
C14 C23 1.497(6)
C15 C16 1.525(7)
C15 C17 1.532(8)
C15 C18 1.539(7)
C19 C21 1.528(6)
C19 C20 1.532(7)
C19 C22 1.532(7)
C23 C28 1.390(6)
C23 C24 1.394(6)
C24 C25 1.385(7)
C25 C26 1.359(8)
C26 C27 1.388(8)
C27 C28 1.382(7)

loop_
_geom_torsion_atom_site_label_1
_geom_torsion_atom_site_label_2
_geom_torsion_atom_site_label_3
_geom_torsion_atom_site_label_4
_geom_torsion
N2 Ru1 N1 C14 -1.5(2)
C12 Ru1 N1 C14 87.7(3)
C11 Ru1 N1 C14 66.5(3)
C13 Ru1 N1 C14 124.7(3)
C1 Ru1 N1 C14 -148.0(3)
C5 Ru1 N1 C14 -81.0(4)
C2 Ru1 N1 C14 -146.4(3)
C4 Ru1 N1 C14 -81.5(3)
C3 Ru1 N1 C14 -113.3(3)
N2 Ru1 N1 C15 -169.3(5)
C12 Ru1 N1 C15 -80.1(5)
C11 Ru1 N1 C15 -101.3(5)
C13 Ru1 N1 C15 -43.1(5)
C1 Ru1 N1 C15 44.2(6)
C5 Ru1 N1 C15 111.2(5)
C2 Ru1 N1 C15 45.8(5)
C4 Ru1 N1 C15 110.7(4)
C3 Ru1 N1 C15 78.8(5)
C14 Ru1 N1 C15 -167.8(6)
N1 Ru1 N2 C14 1.5(2)
C12 Ru1 N2 C14 -89.2(3)
C11 Ru1 N2 C14 -126.5(3)
C13 Ru1 N2 C14 -68.4(3)
C1 Ru1 N2 C14 149.3(3)
C5 Ru1 N2 C14 145.8(2)
C2 Ru1 N2 C14 81.2(4)
C4 Ru1 N2 C14 112.9(3)
C3 Ru1 N2 C14 81.7(3)
N1 Ru1 N2 C19 165.6(4)
C12 Ru1 N2 C19 74.9(4)
C11 Ru1 N2 C19 37.6(4)
C13 Ru1 N2 C19 95.7(4)
C1 Ru1 N2 C19 -46.6(5)
C5 Ru1 N2 C19 -50.1(4)
C2 Ru1 N2 C19 -114.7(4)
C4 Ru1 N2 C19 -83.0(4)
C3 Ru1 N2 C19 -114.2(4)
C14 Ru1 N2 C19 164.1(5)
N2 Ru1 C1 C5 -5.5(5)
N1 Ru1 C1 C5 119.0(3)
C12 Ru1 C1 C5 -121.5(3)
C11 Ru1 C1 C5 -89.8(3)
C13 Ru1 C1 C5 -153.8(4)
C2 Ru1 C1 C5 116.5(4)
C4 Ru1 C1 C5 37.1(3)
C3 Ru1 C1 C5 78.5(3)
C14 Ru1 C1 C5 54.2(7)
N2 Ru1 C1 C2 -122.0(3)
N1 Ru1 C1 C2 2.5(5)
C12 Ru1 C1 C2 121.9(3)
C11 Ru1 C1 C2 153.7(3)
C13 Ru1 C1 C2 89.6(3)
C5 Ru1 C1 C2 -116.5(4)
C4 Ru1 C1 C2 -79.4(3)
C3 Ru1 C1 C2 -38.0(3)
C14 Ru1 C1 C2 -62.3(7)
N2 Ru1 C1 C6 117.1(5)
N1 Ru1 C1 C6 -118.4(6)
C12 Ru1 C1 C6 1.0(6)
C11 Ru1 C1 C6 32.8(6)
C13 Ru1 C1 C6 -31.3(6)
C5 Ru1 C1 C6 122.5(7)
C2 Ru1 C1 C6 -120.9(7)
C4 Ru1 C1 C6 159.7(6)
C3 Ru1 C1 C6 -158.9(6)
C14 Ru1 C1 C6 176.8(5)
C5 C1 C2 C3 0.7(5)
C6 C1 C2 C3 -168.3(5)
Ru1 C1 C2 C3 64.5(3)
C5 C1 C2 C7 168.3(5)
C6 C1 C2 C7 -0.7(8)
Ru1 C1 C2 C7 -127.9(5)
C5 C1 C2 Ru1 -63.8(3)
C6 C1 C2 Ru1 127.2(5)
N2 Ru1 C2 C3 0.7(5)
N1 Ru1 C2 C3 66.3(3)
C12 Ru1 C2 C3 169.1(3)
C11 Ru1 C2 C3 -146.4(3)
C13 Ru1 C2 C3 154.9(3)
C1 Ru1 C2 C3 -115.2(4)
C5 Ru1 C2 C3 -77.8(3)
C4 Ru1 C2 C3 -36.1(3)
C14 Ru1 C2 C3 43.7(4)
N2 Ru1 C2 C1 115.9(3)
N1 Ru1 C2 C1 -178.5(3)
C12 Ru1 C2 C1 -75.8(4)
C11 Ru1 C2 C1 -31.2(4)
C13 Ru1 C2 C1 -89.9(3)
C5 Ru1 C2 C1 37.3(3)
C4 Ru1 C2 C1 79.1(3)
C3 Ru1 C2 C1 115.2(4)
C14 Ru1 C2 C1 158.8(3)
N2 Ru1 C2 C7 -124.7(6)
N1 Ru1 C2 C7 -59.1(6)
C12 Ru1 C2 C7 43.7(7)
C11 Ru1 C2 C7 88.3(6)
C13 Ru1 C2 C7 29.5(6)
C1 Ru1 C2 C7 119.5(7)
C5 Ru1 C2 C7 156.8(7)
C4 Ru1 C2 C7 -161.5(7)
C3 Ru1 C2 C7 -125.4(7)
C14 Ru1 C2 C7 -81.7(6)
C1 C2 C3 C4 -1.2(5)
C7 C2 C3 C4 -168.3(5)
Ru1 C2 C3 C4 61.4(3)
C1 C2 C3 C8 173.0(5)
C7 C2 C3 C8 5.9(8)
Ru1 C2 C3 C8 -124.4(5)
C1 C2 C3 Ru1 -62.6(3)
C7 C2 C3 Ru1 130.3(5)
N2 Ru1 C3 C4 61.6(3)
N1 Ru1 C3 C4 122.1(3)
C12 Ru1 C3 C4 -144.7(5)
C11 Ru1 C3 C4 -57.7(5)
C13 Ru1 C3 C4 -148.8(3)
C1 Ru1 C3 C4 -79.7(3)
C5 Ru1 C3 C4 -37.6(3)
C2 Ru1 C3 C4 -118.8(4)
C14 Ru1 C3 C4 92.9(3)
N2 Ru1 C3 C2 -179.6(3)
N1 Ru1 C3 C2 -119.1(3)
C12 Ru1 C3 C2 -25.9(7)
C11 Ru1 C3 C2 61.1(5)
C13 Ru1 C3 C2 -30.0(4)
C1 Ru1 C3 C2 39.1(3)
C5 Ru1 C3 C2 81.2(3)
C4 Ru1 C3 C2 118.8(4)
C14 Ru1 C3 C2 -148.3(3)
N2 Ru1 C3 C8 -57.6(5)
N1 Ru1 C3 C8 2.9(5)
C12 Ru1 C3 C8 96.1(7)
C11 Ru1 C3 C8 -176.9(5)
C13 Ru1 C3 C8 92.0(6)
C1 Ru1 C3 C8 161.1(6)
C5 Ru1 C3 C8 -156.8(6)
C2 Ru1 C3 C8 122.0(6)
C4 Ru1 C3 C8 -119.2(6)
C14 Ru1 C3 C8 -26.3(5)
C2 C3 C4 C5 1.2(5)
C8 C3 C4 C5 -173.2(4)
Ru1 C3 C4 C5 62.0(3)
C2 C3 C4 C9 174.1(5)
C8 C3 C4 C9 -0.3(7)
Ru1 C3 C4 C9 -125.1(5)
C2 C3 C4 Ru1 -60.7(3)
C8 C3 C4 Ru1 124.8(5)
N2 Ru1 C4 C3 -124.0(3)
N1 Ru1 C4 C3 -63.6(3)
C12 Ru1 C4 C3 146.4(5)
C11 Ru1 C4 C3 148.0(3)
C13 Ru1 C4 C3 58.1(6)
C1 Ru1 C4 C3 79.6(3)
C5 Ru1 C4 C3 116.9(4)
C2 Ru1 C4 C3 36.5(3)
C14 Ru1 C4 C3 -95.1(3)
N2 Ru1 C4 C5 119.2(3)
N1 Ru1 C4 C5 179.5(3)
C12 Ru1 C4 C5 29.6(7)
C11 Ru1 C4 C5 31.1(4)
C13 Ru1 C4 C5 -58.8(5)
C1 Ru1 C4 C5 -37.2(3)
C2 Ru1 C4 C5 -80.3(3)
C3 Ru1 C4 C5 -116.9(4)
C14 Ru1 C4 C5 148.0(3)
N2 Ru1 C4 C9 -4.4(6)
N1 Ru1 C4 C9 56.0(6)
C12 Ru1 C4 C9 -94.0(7)
C11 Ru1 C4 C9 -92.5(6)
C13 Ru1 C4 C9 177.7(5)
C1 Ru1 C4 C9 -160.8(6)
C5 Ru1 C4 C9 -123.6(7)
C2 Ru1 C4 C9 156.1(6)
C3 Ru1 C4 C9 119.6(7)
C14 Ru1 C4 C9 24.4(6)
C2 C1 C5 C4 0.0(5)
C6 C1 C5 C4 168.9(5)
Ru1 C1 C5 C4 -63.8(3)
C2 C1 C5 C10 -167.6(5)
C6 C1 C5 C10 1.2(8)
Ru1 C1 C5 C10 128.5(5)
C2 C1 C5 Ru1 63.8(3)
C6 C1 C5 Ru1 -127.3(6)
C3 C4 C5 C1 -0.8(5)
C9 C4 C5 C1 -173.3(5)
Ru1 C4 C5 C1 62.5(3)
C3 C4 C5 C10 166.5(5)
C9 C4 C5 C10 -6.0(8)
Ru1 C4 C5 C10 -130.2(5)
C3 C4 C5 Ru1 -63.3(3)
C9 C4 C5 Ru1 124.2(5)
N2 Ru1 C5 C1 176.6(3)
N1 Ru1 C5 C1 -118.1(4)
C12 Ru1 C5 C1 75.5(4)
C11 Ru1 C5 C1 89.1(3)
C13 Ru1 C5 C1 31.3(4)
C2 Ru1 C5 C1 -38.3(3)
C4 Ru1 C5 C1 -117.3(4)
C3 Ru1 C5 C1 -80.2(3)
C14 Ru1 C5 C1 -160.9(3)
N2 Ru1 C5 C4 -66.1(3)
N1 Ru1 C5 C4 -0.8(5)
C12 Ru1 C5 C4 -167.2(3)
C11 Ru1 C5 C4 -153.6(3)
C13 Ru1 C5 C4 148.6(3)
C1 Ru1 C5 C4 117.3(4)
C2 Ru1 C5 C4 79.0(3)
C3 Ru1 C5 C4 37.1(3)
C14 Ru1 C5 C4 -43.6(4)
N2 Ru1 C5 C10 57.7(6)
N1 Ru1 C5 C10 123.0(6)
C12 Ru1 C5 C10 -43.4(7)
C11 Ru1 C5 C10 -29.8(6)
C13 Ru1 C5 C10 -87.6(6)
C1 Ru1 C5 C10 -118.9(7)
C2 Ru1 C5 C10 -157.1(7)
C4 Ru1 C5 C10 123.8(7)
C3 Ru1 C5 C10 160.9(7)
C14 Ru1 C5 C10 80.2(6)
N2 Ru1 C11 C12 91.6(3)
N1 Ru1 C11 C12 36.6(4)
C13 Ru1 C11 C12 -34.2(3)
C1 Ru1 C11 C12 -124.5(3)
C5 Ru1 C11 C12 -161.2(3)
C2 Ru1 C11 C12 -106.1(3)
C4 Ru1 C11 C12 -179.1(3)
C3 Ru1 C11 C12 -143.7(4)
C14 Ru1 C11 C12 66.2(3)
Ru1 C11 C12 C13 63.5(4)
N2 Ru1 C12 C13 149.6(4)
N1 Ru1 C12 C13 87.6(4)
C11 Ru1 C12 C13 -122.8(5)
C1 Ru1 C12 C13 -62.5(4)
C5 Ru1 C12 C13 -100.1(4)
C2 Ru1 C12 C13 -24.0(5)
C4 Ru1 C12 C13 -120.7(6)
C3 Ru1 C12 C13 -5.7(8)
C14 Ru1 C12 C13 118.8(4)
N2 Ru1 C12 C11 -87.6(3)
N1 Ru1 C12 C11 -149.6(3)
C13 Ru1 C12 C11 122.8(5)
C1 Ru1 C12 C11 60.3(3)
C5 Ru1 C12 C11 22.7(4)
C2 Ru1 C12 C11 98.8(3)
C4 Ru1 C12 C11 2.1(7)
C3 Ru1 C12 C11 117.1(6)
C14 Ru1 C12 C11 -118.4(3)
C11 C12 C13 Ru1 -63.1(4)
N2 Ru1 C13 C12 -36.1(4)
N1 Ru1 C13 C12 -92.1(4)
C11 Ru1 C13 C12 34.5(3)
C1 Ru1 C13 C12 122.7(4)
C5 Ru1 C13 C12 104.7(4)
C2 Ru1 C13 C12 160.3(4)
C4 Ru1 C13 C12 141.5(4)
C3 Ru1 C13 C12 177.6(3)
C14 Ru1 C13 C12 -65.8(4)
C19 N2 C14 N1 -169.3(4)
Ru1 N2 C14 N1 -2.3(3)
C19 N2 C14 C23 10.9(6)
Ru1 N2 C14 C23 177.9(3)
C19 N2 C14 Ru1 -167.0(4)
C15 N1 C14 N2 172.5(4)
Ru1 N1 C14 N2 2.3(3)
C15 N1 C14 C23 -7.7(6)
Ru1 N1 C14 C23 -177.9(3)
C15 N1 C14 Ru1 170.3(5)
N1 Ru1 C14 N2 -177.4(4)
C12 Ru1 C14 N2 90.5(3)
C11 Ru1 C14 N2 56.8(3)
C13 Ru1 C14 N2 123.8(3)
C1 Ru1 C14 N2 -85.5(6)
C5 Ru1 C14 N2 -45.5(3)
C2 Ru1 C14 N2 -132.1(3)
C4 Ru1 C14 N2 -70.3(3)
C3 Ru1 C14 N2 -107.2(3)
N2 Ru1 C14 N1 177.4(4)
C12 Ru1 C14 N1 -92.2(3)
C11 Ru1 C14 N1 -125.9(3)
C13 Ru1 C14 N1 -58.9(3)
C1 Ru1 C14 N1 91.8(6)
C5 Ru1 C14 N1 131.9(3)
C2 Ru1 C14 N1 45.2(3)
C4 Ru1 C14 N1 107.1(3)
C3 Ru1 C14 N1 70.1(3)
N2 Ru1 C14 C23 -62(8)
N1 Ru1 C14 C23 121(9)
C12 Ru1 C14 C23 29(9)
C11 Ru1 C14 C23 -5(9)
C13 Ru1 C14 C23 62(9)
C1 Ru1 C14 C23 -147(8)
C5 Ru1 C14 C23 -107(9)
C2 Ru1 C14 C23 166(8)
C4 Ru1 C14 C23 -132(9)
C3 Ru1 C14 C23 -169(9)
C14 N1 C15 C16 173.4(4)
Ru1 N1 C15 C16 -21.6(7)
C14 N1 C15 C17 56.0(6)
Ru1 N1 C15 C17 -139.0(4)
C14 N1 C15 C18 -67.0(6)
Ru1 N1 C15 C18 98.0(5)
C14 N2 C19 C21 -170.6(4)
Ru1 N2 C19 C21 29.1(6)
C14 N2 C19 C20 -52.2(6)
Ru1 N2 C19 C20 147.5(4)
C14 N2 C19 C22 70.8(5)
Ru1 N2 C19 C22 -89.6(5)
N2 C14 C23 C28 -87.9(5)
N1 C14 C23 C28 92.3(5)
Ru1 C14 C23 C28 -27(9)
N2 C14 C23 C24 87.9(5)
N1 C14 C23 C24 -91.9(5)
Ru1 C14 C23 C24 148(8)
C28 C23 C24 C25 1.3(6)
C14 C23 C24 C25 -174.5(4)
C23 C24 C25 C26 0.8(7)
C24 C25 C26 C27 -2.6(8)
C25 C26 C27 C28 2.3(8)
C26 C27 C28 C23 -0.1(7)
C24 C23 C28 C27 -1.7(6)
C14 C23 C28 C27 174.2(4)
